data_1565504
loop_
_publ_author_name
'Wu, Xiao-Zhen'
'Huang, Wen-Jun'
'Liu, Wei'
'M\'andi, Attila'
'Zhang, Qingbo'
'Zhang, Liping'
'Zhang, Wenjun'
'Kurt\'an, Tibor'
'Yuan, Cheng-Shan'
'Zhang, Changsheng'

_publ_section_title
;
 Penicisteckins A-F, Isochroman-Derived Atropisomeric Dimers from
 <i>Penicillium steckii</i> HNNU-5B18.
;
_journal_issue 11
_journal_name_full 'Journal of natural products'
_journal_page_first 2953
_journal_page_last 2960
_journal_paper_doi 10.1021/acs.jnatprod.1c00787
_journal_volume 84
_journal_year 2021
_chemical_absolute_configuration ad
_chemical_formula_moiety '2(C12 H15 O3)'
_chemical_formula_sum 'C24 H30 O6'
_chemical_formula_weight 414.48
_space_group_crystal_system monoclinic
_space_group_IT_number 5
_space_group_name_Hall 'I 2y'
_space_group_name_H-M_alt 'I 1 2 1'
_atom_sites_solution_hydrogens geom
_atom_sites_solution_primary dual
_audit_creation_date 2021-10-05
_audit_creation_method
;
Olex2 1.3
(compiled 2020.11.12 svn.r5f609507 for OlexSys, GUI svn.r6272)
;
_cell_angle_alpha 90
_cell_angle_beta 108.589(3)
_cell_angle_gamma 90
_cell_formula_units_Z 4
_cell_length_a 18.8062(6)
_cell_length_b 5.45890(10)
_cell_length_c 21.9181(6)
_cell_measurement_reflns_used 7732
_cell_measurement_temperature 99.9(8)
_cell_measurement_theta_max 73.9240
_cell_measurement_theta_min 3.7590
_cell_volume 2132.75(10)
_computing_cell_refinement 'CrysAlisPro 1.171.39.33c (Rigaku OD, 2017)'
_computing_data_collection 'CrysAlisPro 1.171.39.33c (Rigaku OD, 2017)'
_computing_data_reduction 'CrysAlisPro 1.171.39.33c (Rigaku OD, 2017)'
_computing_molecular_graphics 'Olex2 1.3 (Dolomanov et al., 2009)'
_computing_publication_material 'Olex2 1.3 (Dolomanov et al., 2009)'
_computing_structure_refinement 'SHELXL 2018/3 (Sheldrick, 2015)'
_computing_structure_solution 'SHELXT 2014/5 (Sheldrick, 2014)'
_diffrn_ambient_environment N~2~
_diffrn_ambient_temperature 99.9(8)
_diffrn_detector 'CCD plate'
_diffrn_measured_fraction_theta_full 1.000
_diffrn_measured_fraction_theta_max 1.000
_diffrn_measurement_details
;
List of Runs (angles in degrees, time in seconds):

  # Type    Start    End  Width  t~exp~   \w     \q     \k     \f   Frames
--------------------------------------------------------------------------
  1  \w    -89.00 -52.00   0.50    0.50    --    0.00 -38.00  90.00   74
  2  \w      5.00  31.00   0.50    0.50    --    0.00 -82.00  60.00   52
  3  \w    -26.00  23.00   0.50    0.50    --    0.00 -82.00 150.00   98
  4  \w    -31.00  10.00   0.50    0.50    --    0.00 -38.00  90.00   82
  5  \w    -33.00  30.00   0.50    0.50    --    0.00 -82.00 -30.00  126
  6  \w     42.00  88.00   0.50    0.50    --    0.00  38.00  90.00   92
  7  \w     77.00 104.00   0.50    1.00    --   95.80  45.00-120.00   54
  8  \w      6.00 116.00   0.50    1.00    --   95.80 -61.00   0.00  220
  9  \w    136.00 183.00   0.50    1.00    --   95.80  30.00-150.00   94
 10  \w     79.00 105.00   0.50    1.00    --   95.80  45.00 -90.00   52
 11  \w      6.00  98.00   0.50    1.00    --   95.80 -30.00-180.00  184
 12  \w     74.00  99.00   0.50    1.00    --   95.80  61.00-150.00   50
 13  \w     72.00 185.00   0.50    1.00    --   95.80  15.00 120.00  226
 14  \w     72.00 145.00   0.50    1.00    --   95.80  61.00 -90.00  146
 15  \w     84.00 110.00   0.50    1.00    --   95.80  45.00-150.00   52
 16  \w    136.00 162.00   0.50    1.00    --   95.80  77.00 -60.00   52
 17  \w    155.00 182.00   0.50    1.00    --   95.80  82.00   0.00   54
 18  \w     94.00 148.00   0.50    1.00    --   95.80  82.00   0.00  108
 19  \w     81.00 183.00   0.50    1.00    --   95.80  30.00 150.00  204
 20  \w     72.00  98.00   0.50    1.00    --   95.80  61.00-120.00   52
 21  \w     30.00  55.00   0.50    1.00    --   95.80 -82.00 -30.00   50
 22  \w     79.00 105.00   0.50    1.00    --   95.80 -82.00 -30.00   52
 23  \w     80.00 135.00   0.50    1.00    --   95.80  77.00 -90.00  110
 24  \w     81.00 116.00   0.50    1.00    --   95.80  30.00-120.00   70
 25  \w     83.00 155.00   0.50    1.00    --   95.80  30.00 -90.00  144
 26  \w    131.00 174.00   0.50    1.00    --   95.80  45.00-120.00   86
 27  \w    147.00 184.00   0.50    1.00    --   95.80   0.00  30.00   74
 28  \w     79.00 109.00   0.50    1.00    --   95.80  30.00-150.00   60
 29  \w     56.00 101.00   0.50    1.00    --   95.80 -82.00 150.00   90
;
_diffrn_measurement_device 'four-circle diffractometer'
_diffrn_measurement_device_type 'XtaLAB AFC12 (RINC): Kappa single'
_diffrn_measurement_method '\w scans'
_diffrn_orient_matrix_type 'CrysAlisPro convention (1999,Acta A55,543-557)'
_diffrn_orient_matrix_UB_11 -0.0683663000
_diffrn_orient_matrix_UB_12 -0.0774411000
_diffrn_orient_matrix_UB_13 -0.0571643000
_diffrn_orient_matrix_UB_21 -0.0299154000
_diffrn_orient_matrix_UB_22 -0.1517553000
_diffrn_orient_matrix_UB_23 0.0458852000
_diffrn_orient_matrix_UB_31 -0.0436284000
_diffrn_orient_matrix_UB_32 0.2248856000
_diffrn_orient_matrix_UB_33 0.0112681000
_diffrn_radiation_monochromator mirror
_diffrn_radiation_probe x-ray
_diffrn_radiation_type 'Cu K\a'
_diffrn_radiation_wavelength 1.54184
_diffrn_reflns_av_R_equivalents 0.0412
_diffrn_reflns_av_unetI/netI 0.0302
_diffrn_reflns_Laue_measured_fraction_full 1.000
_diffrn_reflns_Laue_measured_fraction_max 1.000
_diffrn_reflns_limit_h_max 22
_diffrn_reflns_limit_h_min -22
_diffrn_reflns_limit_k_max 6
_diffrn_reflns_limit_k_min -6
_diffrn_reflns_limit_l_max 25
_diffrn_reflns_limit_l_min -26
_diffrn_reflns_number 10398
_diffrn_reflns_point_group_measured_fraction_full 0.981
_diffrn_reflns_point_group_measured_fraction_max 0.981
_diffrn_reflns_theta_full 66.581
_diffrn_reflns_theta_max 66.581
_diffrn_reflns_theta_min 3.747
_diffrn_source 'Rotating-anode X-ray tube'
_diffrn_source_type 'Rigaku (Cu) X-ray Source'
_exptl_absorpt_coefficient_mu 0.750
_exptl_absorpt_correction_T_max 0.985
_exptl_absorpt_correction_T_min 0.982
_exptl_absorpt_correction_type multi-scan
_exptl_absorpt_process_details
;
CrysAlisPro 1.171.39.33c (Rigaku Oxford Diffraction, 2017)
Empirical absorption correction using spherical harmonics,
 implemented in SCALE3 ABSPACK scaling algorithm.
;
_exptl_crystal_colour 'clear light yellow'
_exptl_crystal_colour_lustre clear
_exptl_crystal_colour_modifier light
_exptl_crystal_colour_primary yellow
_exptl_crystal_density_diffrn 1.291
_exptl_crystal_description needle
_exptl_crystal_F_000 888
_exptl_crystal_size_max 0.1
_exptl_crystal_size_mid 0.02
_exptl_crystal_size_min 0.02
_refine_diff_density_max 0.300
_refine_diff_density_min -0.339
_refine_diff_density_rms 0.072
_refine_ls_abs_structure_details
;
 Flack x determined using 1532 quotients [(I+)-(I-)]/[(I+)+(I-)]
 (Parsons, Flack and Wagner, Acta Cryst. B69 (2013) 249-259).
;
_refine_ls_abs_structure_Flack 0.08(10)
_refine_ls_extinction_method none
_refine_ls_goodness_of_fit_ref 1.072
_refine_ls_hydrogen_treatment constr
_refine_ls_matrix_type full
_refine_ls_number_parameters 279
_refine_ls_number_reflns 3714
_refine_ls_number_restraints 1
_refine_ls_restrained_S_all 1.072
_refine_ls_R_factor_all 0.0499
_refine_ls_R_factor_gt 0.0493
_refine_ls_shift/su_max 0.001
_refine_ls_shift/su_mean 0.000
_refine_ls_structure_factor_coef Fsqd
_refine_ls_weighting_details 'w=1/[\s^2^(Fo^2^)+(0.1054P)^2^+0.4601P] where P=(Fo^2^+2Fc^2^)/3'
_refine_ls_weighting_scheme calc
_refine_ls_wR_factor_gt 0.1328
_refine_ls_wR_factor_ref 0.1336
_reflns_Friedel_coverage 0.760
_reflns_Friedel_fraction_full 0.958
_reflns_Friedel_fraction_max 0.958
_reflns_number_gt 3622
_reflns_number_total 3714
_reflns_threshold_expression 'I > 2\s(I)'
_cod_data_source_file np1c00787_si_004.cif
_cod_data_source_block wuxiaozhen_pc19-11-7_collect
_cod_database_code 1565504
_shelx_shelxl_version_number 2018/3
_chemical_oxdiff_formula 'C78 H102 O21 '
_shelx_space_group_comment
;
The symmetry employed for this shelxl refinement is uniquely defined
by the following loop, which should always be used as a source of
symmetry information in preference to the above space-group names.
They are only intended as comments.
;
_reflns_odcompleteness_completeness 99.95
_reflns_odcompleteness_iscentric 1
_reflns_odcompleteness_theta 66.97
_olex2_refinement_description
;
1. Fixed Uiso
 At 1.2 times of:
  All C(H) groups, All C(H,H) groups
 At 1.5 times of:
  All C(H,H,H) groups, All O(H) groups
2.a Ternary CH refined with riding coordinates:
 C16(H16), C1(H1)
2.b Secondary CH2 refined with riding coordinates:
 C20(H20A,H20B), C5(H5A,H5B), C17(H17A,H17B), C2(H2A,H2B)
2.c Idealised Me refined as rotating group:
 C26(H26A,H26B,H26C), C14(H14A,H14B,H14C), C11(H11A,H11B,H11C), C30(H30A,H30B,
 H30C), C29(H29A,H29B,H29C), C15(H15A,H15B,H15C)
2.d Idealised tetrahedral OH refined as rotating group:
 O9(H9), O24(H24)
;
_olex2_submission_special_instructions 'No special instructions were received'
_oxdiff_exptl_absorpt_empirical_details
;
Empirical correction (ABSPACK) includes:
- Absorption correction using spherical harmonics
- Frame scaling
;
_oxdiff_exptl_absorpt_empirical_full_max 1.811
_oxdiff_exptl_absorpt_empirical_full_min 0.542

loop_
_space_group_symop_operation_xyz
'x, y, z'
'-x, y, -z'
'x+1/2, y+1/2, z+1/2'
'-x+1/2, y+1/2, -z+1/2'

loop_
_atom_site_label
_atom_site_type_symbol
_atom_site_fract_x
_atom_site_fract_y
_atom_site_fract_z
_atom_site_U_iso_or_equiv
_atom_site_adp_type
_atom_site_occupancy
_atom_site_site_symmetry_order
_atom_site_calc_flag
_atom_site_refinement_flags_posn
_atom_site_refinement_flags_adp
_atom_site_refinement_flags_occupancy
_atom_site_disorder_assembly
_atom_site_disorder_group
O13 O 0.60138(10) 1.0939(4) 0.53774(9) 0.0244(4) Uani 1 1 d . . . . .
O28 O 0.98468(11) -0.0501(4) 0.41536(9) 0.0252(4) Uani 1 1 d . . . . .
O21 O 0.75692(11) -0.1684(4) 0.32644(9) 0.0266(5) Uani 1 1 d . . . . .
O6 O 0.65709(11) 1.1693(4) 0.73636(9) 0.0277(5) Uani 1 1 d . . . . .
O9 O 0.42490(11) 0.4608(4) 0.54416(9) 0.0294(5) Uani 1 1 d . . . . .
H9 H 0.432955 0.386771 0.514473 0.044 Uiso 1 1 calc R U . . .
O24 O 0.92261(11) 0.5790(4) 0.54422(9) 0.0287(5) Uani 1 1 d . . . . .
H24 H 0.965859 0.627419 0.551892 0.043 Uiso 1 1 calc R U . . .
C23 C 0.90496(15) 0.4211(5) 0.49247(12) 0.0228(6) Uani 1 1 d . . . . .
C22 C 0.95946(14) 0.2756(5) 0.47954(12) 0.0218(6) Uani 1 1 d . . . . .
C12 C 0.57030(15) 0.9307(6) 0.57049(13) 0.0216(6) Uani 1 1 d . . . . .
C25 C 0.82872(15) 0.4086(5) 0.45641(13) 0.0225(6) Uani 1 1 d . . . . .
C7 C 0.51404(15) 0.7678(6) 0.53611(12) 0.0224(6) Uani 1 1 d . . . . .
C8 C 0.48406(15) 0.6139(5) 0.57268(12) 0.0223(6) Uani 1 1 d . . . . .
C27 C 0.93422(15) 0.1077(5) 0.42864(12) 0.0221(6) Uani 1 1 d . . . . .
C18 C 0.80603(16) 0.2364(5) 0.40603(13) 0.0224(6) Uani 1 1 d . . . . .
C19 C 0.85885(15) 0.0843(5) 0.39314(12) 0.0226(6) Uani 1 1 d . . . . .
C3 C 0.56538(15) 0.7816(5) 0.67225(12) 0.0223(6) Uani 1 1 d . . . . .
C10 C 0.50986(14) 0.6139(5) 0.64036(12) 0.0225(6) Uani 1 1 d . . . . .
C16 C 0.71416(16) 0.0515(6) 0.30686(13) 0.0242(6) Uani 1 1 d . . . . .
H16 H 0.732050 0.137447 0.275301 0.029 Uiso 1 1 calc R U . . .
C26 C 0.77423(15) 0.5754(6) 0.47295(13) 0.0255(6) Uani 1 1 d . . . . .
H26A H 0.774091 0.540899 0.515862 0.038 Uiso 1 1 calc R U . . .
H26B H 0.724873 0.549512 0.443163 0.038 Uiso 1 1 calc R U . . .
H26C H 0.788843 0.742645 0.470430 0.038 Uiso 1 1 calc R U . . .
C4 C 0.59510(15) 0.9427(5) 0.63752(13) 0.0221(6) Uani 1 1 d . . . . .
C20 C 0.83463(16) -0.1168(6) 0.34319(13) 0.0253(6) Uani 1 1 d . . . . .
H20A H 0.846207 -0.067901 0.304864 0.030 Uiso 1 1 calc R U . . .
H20B H 0.862878 -0.264391 0.359825 0.030 Uiso 1 1 calc R U . . .
C1 C 0.66645(16) 0.9383(6) 0.76946(13) 0.0268(6) Uani 1 1 d . . . . .
H1 H 0.707310 0.847537 0.761034 0.032 Uiso 1 1 calc R U . . .
C14 C 0.66347(16) 0.9964(6) 0.52098(14) 0.0288(6) Uani 1 1 d . . . . .
H14A H 0.646522 0.863188 0.491289 0.043 Uiso 1 1 calc R U . . .
H14B H 0.701060 0.938390 0.559099 0.043 Uiso 1 1 calc R U . . .
H14C H 0.684407 1.122352 0.501318 0.043 Uiso 1 1 calc R U . . .
C5 C 0.65263(15) 1.1327(6) 0.67073(12) 0.0245(6) Uani 1 1 d . . . . .
H5A H 0.701380 1.081962 0.669001 0.029 Uiso 1 1 calc R U . . .
H5B H 0.639974 1.286794 0.647798 0.029 Uiso 1 1 calc R U . . .
C17 C 0.72463(16) 0.2162(5) 0.36498(13) 0.0239(6) Uani 1 1 d . . . . .
H17A H 0.705484 0.378213 0.350411 0.029 Uiso 1 1 calc R U . . .
H17B H 0.695716 0.151335 0.390908 0.029 Uiso 1 1 calc R U . . .
C11 C 0.47759(16) 0.4330(6) 0.67621(13) 0.0268(6) Uani 1 1 d . . . . .
H11A H 0.441467 0.513935 0.691813 0.040 Uiso 1 1 calc R U . . .
H11B H 0.517121 0.367518 0.711886 0.040 Uiso 1 1 calc R U . . .
H11C H 0.453590 0.302323 0.647791 0.040 Uiso 1 1 calc R U . . .
C30 C 0.63353(17) -0.0246(7) 0.27511(14) 0.0313(7) Uani 1 1 d . . . . .
H30A H 0.630278 -0.128705 0.239012 0.047 Uiso 1 1 calc R U . . .
H30B H 0.603121 0.118345 0.260601 0.047 Uiso 1 1 calc R U . . .
H30C H 0.615979 -0.111948 0.305550 0.047 Uiso 1 1 calc R U . . .
C29 C 1.01936(17) 0.0443(6) 0.37025(14) 0.0308(7) Uani 1 1 d . . . . .
H29A H 0.981252 0.085067 0.330596 0.046 Uiso 1 1 calc R U . . .
H29B H 1.052098 -0.077760 0.362284 0.046 Uiso 1 1 calc R U . . .
H29C H 1.047831 0.188260 0.387837 0.046 Uiso 1 1 calc R U . . .
C2 C 0.59538(16) 0.7910(6) 0.74525(12) 0.0261(6) Uani 1 1 d . . . . .
H2A H 0.557620 0.862526 0.761348 0.031 Uiso 1 1 calc R U . . .
H2B H 0.604936 0.625478 0.761947 0.031 Uiso 1 1 calc R U . . .
C15 C 0.68850(18) 0.9957(7) 0.84076(13) 0.0355(8) Uani 1 1 d . . . . .
H15A H 0.734610 1.086557 0.853589 0.053 Uiso 1 1 calc R U . . .
H15B H 0.695121 0.845600 0.864760 0.053 Uiso 1 1 calc R U . . .
H15C H 0.649738 1.091239 0.849085 0.053 Uiso 1 1 calc R U . . .

loop_
_atom_site_aniso_label
_atom_site_aniso_U_11
_atom_site_aniso_U_22
_atom_site_aniso_U_33
_atom_site_aniso_U_23
_atom_site_aniso_U_13
_atom_site_aniso_U_12
O13 0.0267(9) 0.0286(11) 0.0195(9) 0.0050(8) 0.0099(7) 0.0010(8)
O28 0.0321(10) 0.0293(10) 0.0158(8) 0.0024(8) 0.0098(8) 0.0057(8)
O21 0.0302(10) 0.0301(11) 0.0181(9) -0.0006(8) 0.0057(7) -0.0002(8)
O6 0.0313(10) 0.0337(11) 0.0159(9) -0.0043(8) 0.0044(7) -0.0006(9)
O9 0.0355(11) 0.0359(12) 0.0191(9) -0.0088(9) 0.0117(8) -0.0107(9)
O24 0.0287(10) 0.0342(11) 0.0244(10) -0.0118(9) 0.0102(8) -0.0055(9)
C23 0.0289(14) 0.0252(14) 0.0150(12) -0.0020(10) 0.0081(10) -0.0041(11)
C22 0.0248(15) 0.0270(15) 0.0143(12) -0.0007(11) 0.0071(11) -0.0024(12)
C12 0.0226(13) 0.0259(13) 0.0157(12) 0.0005(10) 0.0054(10) 0.0018(11)
C25 0.0279(14) 0.0244(14) 0.0159(12) 0.0002(10) 0.0079(10) -0.0011(11)
C7 0.0261(13) 0.0274(15) 0.0138(14) -0.0009(10) 0.0065(10) 0.0017(11)
C8 0.0256(12) 0.0248(14) 0.0165(13) -0.0032(11) 0.0066(10) -0.0012(11)
C27 0.0261(13) 0.0278(15) 0.0137(12) 0.0025(11) 0.0081(10) 0.0035(11)
C18 0.0263(13) 0.0267(14) 0.0141(12) 0.0021(10) 0.0061(10) -0.0020(11)
C19 0.0286(13) 0.0264(15) 0.0123(11) 0.0017(10) 0.0056(10) -0.0007(11)
C3 0.0258(13) 0.0283(15) 0.0129(12) -0.0011(10) 0.0062(10) 0.0056(11)
C10 0.0260(13) 0.0257(15) 0.0165(12) 0.0021(11) 0.0079(10) 0.0023(11)
C16 0.0301(13) 0.0277(14) 0.0148(12) -0.0008(11) 0.0071(10) 0.0002(11)
C26 0.0254(13) 0.0331(15) 0.0190(13) -0.0032(11) 0.0085(10) -0.0012(12)
C4 0.0234(12) 0.0258(14) 0.0161(12) 0.0000(11) 0.0050(10) 0.0033(11)
C20 0.0311(14) 0.0286(15) 0.0162(12) -0.0025(11) 0.0076(11) 0.0027(12)
C1 0.0298(14) 0.0334(15) 0.0149(13) -0.0026(11) 0.0037(10) 0.0066(12)
C14 0.0328(15) 0.0294(16) 0.0270(14) 0.0056(12) 0.0137(11) 0.0022(12)
C5 0.0279(13) 0.0305(15) 0.0137(12) -0.0022(11) 0.0046(10) -0.0012(12)
C17 0.0255(13) 0.0293(16) 0.0169(12) -0.0022(11) 0.0066(10) 0.0006(11)
C11 0.0322(14) 0.0318(15) 0.0178(12) 0.0009(11) 0.0098(11) -0.0011(12)
C30 0.0323(15) 0.0372(17) 0.0220(14) -0.0053(13) 0.0056(11) -0.0038(13)
C29 0.0367(15) 0.0370(16) 0.0244(14) 0.0040(12) 0.0180(12) 0.0071(13)
C2 0.0334(15) 0.0310(16) 0.0133(13) 0.0006(11) 0.0067(11) 0.0036(12)
C15 0.0381(16) 0.050(2) 0.0143(13) -0.0073(13) 0.0031(11) 0.0026(15)

loop_
_atom_type_symbol
_atom_type_description
_atom_type_scat_dispersion_real
_atom_type_scat_dispersion_imag
_atom_type_scat_source
C C 0.0181 0.0091 'International Tables Vol C Tables 4.2.6.8 and 6.1.1.4'
H H 0.0000 0.0000 'International Tables Vol C Tables 4.2.6.8 and 6.1.1.4'
O O 0.0492 0.0322 'International Tables Vol C Tables 4.2.6.8 and 6.1.1.4'

loop_
_geom_angle_atom_site_label_1
_geom_angle_atom_site_label_2
_geom_angle_atom_site_label_3
_geom_angle
_geom_angle_site_symmetry_1
_geom_angle_site_symmetry_3
_geom_angle_publ_flag
C12 O13 C14 114.0(2) . . ?
C27 O28 C29 114.4(2) . . ?
C20 O21 C16 110.2(2) . . ?
C5 O6 C1 110.1(2) . . ?
C8 O9 H9 109.5 . . ?
C23 O24 H24 109.5 . . ?
O24 C23 C22 121.6(2) . . ?
O24 C23 C25 115.4(2) . . ?
C22 C23 C25 122.9(2) . . ?
C23 C22 C22 123.4(2) . 2_756 ?
C23 C22 C27 116.7(2) . . ?
C27 C22 C22 119.7(2) . 2_756 ?
O13 C12 C7 120.0(2) . . ?
O13 C12 C4 117.5(2) . . ?
C4 C12 C7 122.5(3) . . ?
C23 C25 C18 118.3(3) . . ?
C23 C25 C26 119.3(2) . . ?
C18 C25 C26 122.4(2) . . ?
C12 C7 C7 121.2(2) . 2_656 ?
C8 C7 C12 116.5(2) . . ?
C8 C7 C7 122.3(2) . 2_656 ?
O9 C8 C7 121.4(2) . . ?
O9 C8 C10 115.9(2) . . ?
C7 C8 C10 122.6(2) . . ?
O28 C27 C22 119.6(2) . . ?
O28 C27 C19 118.2(2) . . ?
C19 C27 C22 122.1(2) . . ?
C25 C18 C17 120.8(2) . . ?
C19 C18 C25 120.0(3) . . ?
C19 C18 C17 119.2(2) . . ?
C27 C19 C18 119.9(3) . . ?
C27 C19 C20 119.3(2) . . ?
C18 C19 C20 120.7(2) . . ?
C10 C3 C2 121.1(2) . . ?
C4 C3 C10 120.5(2) . . ?
C4 C3 C2 118.4(2) . . ?
C8 C10 C11 119.4(3) . . ?
C3 C10 C8 118.6(2) . . ?
C3 C10 C11 122.0(2) . . ?
O21 C16 H16 109.1 . . ?
O21 C16 C17 109.5(2) . . ?
O21 C16 C30 107.0(3) . . ?
C17 C16 H16 109.1 . . ?
C30 C16 H16 109.1 . . ?
C30 C16 C17 113.1(2) . . ?
C25 C26 H26A 109.5 . . ?
C25 C26 H26B 109.5 . . ?
C25 C26 H26C 109.5 . . ?
H26A C26 H26B 109.5 . . ?
H26A C26 H26C 109.5 . . ?
H26B C26 H26C 109.5 . . ?
C12 C4 C5 119.2(2) . . ?
C3 C4 C12 119.3(3) . . ?
C3 C4 C5 121.5(2) . . ?
O21 C20 C19 112.3(2) . . ?
O21 C20 H20A 109.1 . . ?
O21 C20 H20B 109.1 . . ?
C19 C20 H20A 109.1 . . ?
C19 C20 H20B 109.1 . . ?
H20A C20 H20B 107.9 . . ?
O6 C1 H1 109.0 . . ?
O6 C1 C2 109.8(2) . . ?
O6 C1 C15 106.7(3) . . ?
C2 C1 H1 109.0 . . ?
C2 C1 C15 113.2(2) . . ?
C15 C1 H1 109.0 . . ?
O13 C14 H14A 109.5 . . ?
O13 C14 H14B 109.5 . . ?
O13 C14 H14C 109.5 . . ?
H14A C14 H14B 109.5 . . ?
H14A C14 H14C 109.5 . . ?
H14B C14 H14C 109.5 . . ?
O6 C5 C4 112.7(2) . . ?
O6 C5 H5A 109.1 . . ?
O6 C5 H5B 109.1 . . ?
C4 C5 H5A 109.1 . . ?
C4 C5 H5B 109.1 . . ?
H5A C5 H5B 107.8 . . ?
C18 C17 C16 112.2(2) . . ?
C18 C17 H17A 109.2 . . ?
C18 C17 H17B 109.2 . . ?
C16 C17 H17A 109.2 . . ?
C16 C17 H17B 109.2 . . ?
H17A C17 H17B 107.9 . . ?
C10 C11 H11A 109.5 . . ?
C10 C11 H11B 109.5 . . ?
C10 C11 H11C 109.5 . . ?
H11A C11 H11B 109.5 . . ?
H11A C11 H11C 109.5 . . ?
H11B C11 H11C 109.5 . . ?
C16 C30 H30A 109.5 . . ?
C16 C30 H30B 109.5 . . ?
C16 C30 H30C 109.5 . . ?
H30A C30 H30B 109.5 . . ?
H30A C30 H30C 109.5 . . ?
H30B C30 H30C 109.5 . . ?
O28 C29 H29A 109.5 . . ?
O28 C29 H29B 109.5 . . ?
O28 C29 H29C 109.5 . . ?
H29A C29 H29B 109.5 . . ?
H29A C29 H29C 109.5 . . ?
H29B C29 H29C 109.5 . . ?
C3 C2 H2A 109.1 . . ?
C3 C2 H2B 109.1 . . ?
C1 C2 C3 112.3(2) . . ?
C1 C2 H2A 109.1 . . ?
C1 C2 H2B 109.1 . . ?
H2A C2 H2B 107.9 . . ?
C1 C15 H15A 109.5 . . ?
C1 C15 H15B 109.5 . . ?
C1 C15 H15C 109.5 . . ?
H15A C15 H15B 109.5 . . ?
H15A C15 H15C 109.5 . . ?
H15B C15 H15C 109.5 . . ?

loop_
_geom_bond_atom_site_label_1
_geom_bond_atom_site_label_2
_geom_bond_distance
_geom_bond_site_symmetry_2
_geom_bond_publ_flag
O13 C12 1.385(3) . ?
O13 C14 1.434(3) . ?
O28 C27 1.379(3) . ?
O28 C29 1.442(3) . ?
O21 C16 1.433(4) . ?
O21 C20 1.417(3) . ?
O6 C1 1.437(4) . ?
O6 C5 1.428(3) . ?
O9 H9 0.8200 . ?
O9 C8 1.373(3) . ?
O24 H24 0.8200 . ?
O24 C23 1.378(3) . ?
C23 C22 1.395(4) . ?
C23 C25 1.401(4) . ?
C22 C22 1.503(5) 2_756 ?
C22 C27 1.405(4) . ?
C12 C7 1.404(4) . ?
C12 C4 1.394(4) . ?
C25 C18 1.409(4) . ?
C25 C26 1.499(4) . ?
C7 C7 1.501(5) 2_656 ?
C7 C8 1.398(4) . ?
C8 C10 1.406(4) . ?
C27 C19 1.388(4) . ?
C18 C19 1.391(4) . ?
C18 C17 1.512(4) . ?
C19 C20 1.514(4) . ?
C3 C10 1.397(4) . ?
C3 C4 1.392(4) . ?
C3 C2 1.518(3) . ?
C10 C11 1.505(4) . ?
C16 H16 0.9800 . ?
C16 C17 1.520(4) . ?
C16 C30 1.511(4) . ?
C26 H26A 0.9600 . ?
C26 H26B 0.9600 . ?
C26 H26C 0.9600 . ?
C4 C5 1.508(4) . ?
C20 H20A 0.9700 . ?
C20 H20B 0.9700 . ?
C1 H1 0.9800 . ?
C1 C2 1.504(4) . ?
C1 C15 1.516(4) . ?
C14 H14A 0.9600 . ?
C14 H14B 0.9600 . ?
C14 H14C 0.9600 . ?
C5 H5A 0.9700 . ?
C5 H5B 0.9700 . ?
C17 H17A 0.9700 . ?
C17 H17B 0.9700 . ?
C11 H11A 0.9600 . ?
C11 H11B 0.9600 . ?
C11 H11C 0.9600 . ?
C30 H30A 0.9600 . ?
C30 H30B 0.9600 . ?
C30 H30C 0.9600 . ?
C29 H29A 0.9600 . ?
C29 H29B 0.9600 . ?
C29 H29C 0.9600 . ?
C2 H2A 0.9700 . ?
C2 H2B 0.9700 . ?
C15 H15A 0.9600 . ?
C15 H15B 0.9600 . ?
C15 H15C 0.9600 . ?

loop_
_geom_torsion_atom_site_label_1
_geom_torsion_atom_site_label_2
_geom_torsion_atom_site_label_3
_geom_torsion_atom_site_label_4
_geom_torsion
_geom_torsion_site_symmetry_1
_geom_torsion_site_symmetry_2
_geom_torsion_site_symmetry_3
_geom_torsion_site_symmetry_4
_geom_torsion_publ_flag
O13 C12 C7 C7 -0.6(4) . . . 2_656 ?
O13 C12 C7 C8 -178.2(2) . . . . ?
O13 C12 C4 C3 -179.9(2) . . . . ?
O13 C12 C4 C5 1.1(4) . . . . ?
O28 C27 C19 C18 178.6(2) . . . . ?
O28 C27 C19 C20 2.0(4) . . . . ?
O21 C16 C17 C18 45.8(3) . . . . ?
O6 C1 C2 C3 48.6(3) . . . . ?
O9 C8 C10 C3 -174.3(2) . . . . ?
O9 C8 C10 C11 6.2(4) . . . . ?
O24 C23 C22 C22 0.7(4) . . . 2_756 ?
O24 C23 C22 C27 175.1(3) . . . . ?
O24 C23 C25 C18 -175.0(2) . . . . ?
O24 C23 C25 C26 4.4(4) . . . . ?
C23 C22 C27 O28 -176.8(2) . . . . ?
C23 C22 C27 C19 -0.7(4) . . . . ?
C23 C25 C18 C19 0.0(4) . . . . ?
C23 C25 C18 C17 -179.4(2) . . . . ?
C22 C23 C25 C18 1.8(4) . . . . ?
C22 C23 C25 C26 -178.8(3) . . . . ?
C22 C22 C27 O28 -2.2(4) 2_756 . . . ?
C22 C22 C27 C19 173.9(2) 2_756 . . . ?
C22 C27 C19 C18 2.4(4) . . . . ?
C22 C27 C19 C20 -174.2(2) . . . . ?
C12 C7 C8 O9 174.9(3) . . . . ?
C12 C7 C8 C10 -2.1(4) . . . . ?
C12 C4 C5 O6 163.6(2) . . . . ?
C25 C23 C22 C22 -175.9(2) . . . 2_756 ?
C25 C23 C22 C27 -1.5(4) . . . . ?
C25 C18 C19 C27 -2.0(4) . . . . ?
C25 C18 C19 C20 174.5(2) . . . . ?
C25 C18 C17 C16 170.3(2) . . . . ?
C7 C12 C4 C3 2.5(4) . . . . ?
C7 C12 C4 C5 -176.5(3) . . . . ?
C7 C7 C8 O9 -2.7(4) 2_656 . . . ?
C7 C7 C8 C10 -179.7(3) 2_656 . . . ?
C7 C8 C10 C3 2.8(4) . . . . ?
C7 C8 C10 C11 -176.7(3) . . . . ?
C27 C19 C20 O21 160.8(2) . . . . ?
C18 C19 C20 O21 -15.7(3) . . . . ?
C19 C18 C17 C16 -9.0(4) . . . . ?
C3 C4 C5 O6 -15.4(4) . . . . ?
C10 C3 C4 C12 -1.7(4) . . . . ?
C10 C3 C4 C5 177.3(2) . . . . ?
C10 C3 C2 C1 166.2(3) . . . . ?
C16 O21 C20 C19 54.0(3) . . . . ?
C26 C25 C18 C19 -179.3(3) . . . . ?
C26 C25 C18 C17 1.3(4) . . . . ?
C4 C12 C7 C7 177.0(3) . . . 2_656 ?
C4 C12 C7 C8 -0.6(4) . . . . ?
C4 C3 C10 C8 -0.9(4) . . . . ?
C4 C3 C10 C11 178.6(3) . . . . ?
C4 C3 C2 C1 -13.2(4) . . . . ?
C20 O21 C16 C17 -70.3(3) . . . . ?
C20 O21 C16 C30 166.8(2) . . . . ?
C1 O6 C5 C4 51.6(3) . . . . ?
C14 O13 C12 C7 -87.1(3) . . . . ?
C14 O13 C12 C4 95.2(3) . . . . ?
C5 O6 C1 C2 -69.7(3) . . . . ?
C5 O6 C1 C15 167.2(2) . . . . ?
C17 C18 C19 C27 177.3(2) . . . . ?
C17 C18 C19 C20 -6.1(4) . . . . ?
C30 C16 C17 C18 165.0(2) . . . . ?
C29 O28 C27 C22 -89.6(3) . . . . ?
C29 O28 C27 C19 94.1(3) . . . . ?
C2 C3 C10 C8 179.8(2) . . . . ?
C2 C3 C10 C11 -0.7(4) . . . . ?
C2 C3 C4 C12 177.6(2) . . . . ?
C2 C3 C4 C5 -3.4(4) . . . . ?
C15 C1 C2 C3 167.8(2) . . . . ?
